data_7032166
loop_
_publ_author_name
'Morishima, Yui'
'Young, David James'
'Fujisawa, Kiyoshi'

_publ_section_title
;
 Structure and photoluminescence of silver(i) trinuclear halopyrazolato
 complexes.
;
_journal_issue 42
_journal_name_full 'Dalton transactions (Cambridge, England : 2003)'
_journal_page_first 15915
_journal_page_last 15928
_journal_paper_doi 10.1039/c4dt01978d
_journal_volume 43
_journal_year 2014
_chemical_absolute_configuration 'CHOOSE rm ad rmad syn or unk'
_chemical_formula_moiety 'C27 H42 Ag3 I3 N6'
_chemical_formula_sum 'C27 H42 Ag3 I3 N6'
_chemical_formula_weight 1154.99
_space_group_IT_number 33
_symmetry_cell_setting orthorhombic
_symmetry_Int_Tables_number 33
_symmetry_space_group_name_Hall 'P 2c -2n'
_symmetry_space_group_name_H-M 'P n a 21'
_atom_sites_solution_hydrogens geom
_atom_sites_solution_primary direct
_atom_sites_solution_secondary difmap
_cell_angle_alpha 90.0000
_cell_angle_beta 90.0000
_cell_angle_gamma 90.0000
_cell_formula_units_Z 4
_cell_length_a 11.5188(10)
_cell_length_b 23.8743(13)
_cell_length_c 14.0966(7)
_cell_measurement_reflns_used 733
_cell_measurement_temperature 190
_cell_measurement_theta_max 27.50
_cell_measurement_theta_min 3.00
_cell_volume 3876.6(4)
_computing_cell_refinement CrystalClear
_computing_data_collection 'CrystalClear (Rigaku Corp., 2000)'
_computing_data_reduction CrystalClear
_computing_molecular_graphics 'CrystalStructure 4.0'
_computing_publication_material 'CrystalStructure 4.0 (Rigaku, 2010)'
_computing_structure_refinement 'CRYSTALS (Carruthers, et al., 1999)'
_computing_structure_solution SIR97
_diffrn_ambient_temperature 190
_diffrn_detector_area_resol_mean 7.314
_diffrn_measured_fraction_theta_full 0.995
_diffrn_measured_fraction_theta_max 0.995
_diffrn_measurement_device_type 'Rigaku Mercury70'
_diffrn_measurement_method \w
_diffrn_radiation_type 'Mo K\a'
_diffrn_radiation_wavelength 0.71070
_diffrn_reflns_av_R_equivalents 0.0281
_diffrn_reflns_limit_h_max 14
_diffrn_reflns_limit_h_min -10
_diffrn_reflns_limit_k_max 29
_diffrn_reflns_limit_k_min -30
_diffrn_reflns_limit_l_max 17
_diffrn_reflns_limit_l_min -18
_diffrn_reflns_number 30308
_diffrn_reflns_theta_full 27.48
_diffrn_reflns_theta_max 27.48
_diffrn_standards_number 0
_exptl_absorpt_coefficient_mu 3.910
_exptl_absorpt_correction_T_max 0.676
_exptl_absorpt_correction_T_min 0.484
_exptl_absorpt_correction_type multi-scan
_exptl_absorpt_process_details 'REQAB (Rigaku, 1998)'
_exptl_crystal_colour colorless
_exptl_crystal_density_diffrn 1.979
_exptl_crystal_density_method 'not measured'
_exptl_crystal_description block
_exptl_crystal_F_000 2184.00
_exptl_crystal_size_max 0.150
_exptl_crystal_size_mid 0.150
_exptl_crystal_size_min 0.100
_refine_diff_density_max 0.892
_refine_diff_density_min -0.587
_refine_ls_abs_structure_details 'Flack, H. D. (1983), Acta Cryst. A39, 876-881.  3956 Friedel Pairs'
_refine_ls_abs_structure_Flack 0.25(8)
_refine_ls_extinction_method none
_refine_ls_goodness_of_fit_ref 1.628
_refine_ls_hydrogen_treatment constr
_refine_ls_number_parameters 395
_refine_ls_number_reflns 4145
_refine_ls_R_factor_gt 0.0306
_refine_ls_shift/su_max 0.000
_refine_ls_structure_factor_coef Fsqd
_refine_ls_weighting_details 'w = 1/\s^2^(Fo^2^)'
_refine_ls_weighting_scheme sigma
_refine_ls_wR_factor_ref 0.0755
_reflns_number_gt 4145
_reflns_number_total 8546
_reflns_threshold_expression F^2^>3.0\s(F^2^)
_cod_data_source_file c4dt01978d2.cif
_cod_data_source_block '_[Ag(L1I)]'
_cod_depositor_comments 'Adding full bibliography for 7032165--7032168.cif.'
_cod_original_cell_volume 3876.6(5)
_cod_database_code 7032166

loop_
_symmetry_equiv_pos_site_id
_symmetry_equiv_pos_as_xyz
1 +X,+Y,+Z
2 1/2-X,1/2+Y,1/2+Z
3 1/2+X,1/2-Y,+Z
4 -X,-Y,1/2+Z

loop_
_atom_site_label
_atom_site_type_symbol
_atom_site_fract_x
_atom_site_fract_y
_atom_site_fract_z
_atom_site_U_iso_or_equiv
_atom_site_adp_type
_atom_site_occupancy
_atom_site_symmetry_multiplicity
_atom_site_calc_flag
_atom_site_refinement_flags
I1 I 0.56280(6) 0.35321(2) 0.91836(13) 0.04659(16) Uani 1.0 4 d .
I2 I 0.39500(6) -0.06011(3) 0.44183(13) 0.0551(2) Uani 1.0 4 d .
I3 I 0.06126(5) -0.05726(3) 1.23086(12) 0.04287(15) Uani 1.0 4 d .
Ag1 Ag 0.33518(6) 0.12060(3) 0.99299(9) 0.03956(17) Uani 1.0 4 d .
Ag2 Ag 0.42405(6) 0.11963(3) 0.75957(9) 0.03703(16) Uani 1.0 4 d .
Ag3 Ag 0.24299(5) 0.01841(3) 0.84211(10) 0.03646(16) Uani 1.0 4 d .
N11 N 0.4142(6) 0.1924(3) 0.9329(6) 0.040(2) Uani 1.0 4 d .
N12 N 0.4705(6) 0.1865(3) 0.8477(5) 0.0349(17) Uani 1.0 4 d .
N21 N 0.3766(7) 0.0540(4) 0.6708(6) 0.041(2) Uani 1.0 4 d .
N22 N 0.3190(6) 0.0093(3) 0.7104(6) 0.0384(19) Uani 1.0 4 d .
N31 N 0.1806(6) 0.0210(3) 0.9799(5) 0.0323(18) Uani 1.0 4 d .
N32 N 0.2422(6) 0.0512(3) 1.0464(5) 0.0337(18) Uani 1.0 4 d .
C11 C 0.2540(10) 0.2620(6) 1.0625(10) 0.070(4) Uani 1.0 4 d .
C12 C 0.4419(13) 0.2399(7) 1.1421(9) 0.081(5) Uani 1.0 4 d .
C13 C 0.3868(10) 0.2643(5) 1.0592(8) 0.053(3) Uani 1.0 4 d .
C14 C 0.4350(8) 0.2441(4) 0.9663(6) 0.038(3) Uani 1.0 4 d .
C15 C 0.5050(8) 0.2704(4) 0.9003(7) 0.038(3) Uani 1.0 4 d .
C16 C 0.5264(7) 0.2344(4) 0.8280(7) 0.035(2) Uani 1.0 4 d .
C17 C 0.5999(9) 0.2377(5) 0.7409(8) 0.055(3) Uani 1.0 4 d .
C18 C 0.7230(11) 0.2298(8) 0.7608(12) 0.103(6) Uani 1.0 4 d .
C19 C 0.5680(14) 0.2831(7) 0.6744(12) 0.095(6) Uani 1.0 4 d .
C21 C 0.5947(10) 0.0875(7) 0.5505(12) 0.078(5) Uani 1.0 4 d .
C22 C 0.4082(14) 0.1363(9) 0.5050(14) 0.112(7) Uani 1.0 4 d .
C23 C 0.4742(11) 0.0798(6) 0.5192(8) 0.060(4) Uani 1.0 4 d .
C24 C 0.4095(9) 0.0402(5) 0.5832(7) 0.044(3) Uani 1.0 4 d .
C25 C 0.3709(7) -0.0135(4) 0.5648(7) 0.037(3) Uani 1.0 4 d .
C26 C 0.3138(8) -0.0320(4) 0.6478(7) 0.037(3) Uani 1.0 4 d .
C27 C 0.2574(8) -0.0872(4) 0.6661(8) 0.045(3) Uani 1.0 4 d .
C28 C 0.3058(10) -0.1158(5) 0.7547(11) 0.067(4) Uani 1.0 4 d .
C29 C 0.1265(9) -0.0830(6) 0.6743(10) 0.064(4) Uani 1.0 4 d .
C31 C -0.0957(9) -0.0413(7) 0.9889(10) 0.069(4) Uani 1.0 4 d .
C32 C 0.0667(12) -0.1151(5) 0.9772(9) 0.068(4) Uani 1.0 4 d .
C33 C 0.0340(8) -0.0529(4) 0.9669(7) 0.043(3) Uani 1.0 4 d .
C34 C 0.1111(7) -0.0162(4) 1.0245(6) 0.035(2) Uani 1.0 4 d .
C35 C 0.1298(7) -0.0101(4) 1.1209(6) 0.032(2) Uani 1.0 4 d .
C36 C 0.2117(7) 0.0330(4) 1.1336(6) 0.032(2) Uani 1.0 4 d .
C37 C 0.2582(7) 0.0570(4) 1.2226(6) 0.038(3) Uani 1.0 4 d .
C38 C 0.2027(10) 0.1126(5) 1.2433(8) 0.059(4) Uani 1.0 4 d .
C39 C 0.3908(9) 0.0608(5) 1.2199(9) 0.059(4) Uani 1.0 4 d .
H1 H 0.2260 0.2814 1.1175 0.0835 Uiso 1.0 4 calc R
H2 H 0.2224 0.2790 1.0064 0.0835 Uiso 1.0 4 calc R
H3 H 0.2302 0.2235 1.0654 0.0835 Uiso 1.0 4 calc R
H4 H 0.5228 0.2495 1.1405 0.0973 Uiso 1.0 4 calc R
H5 H 0.4078 0.2541 1.1994 0.0973 Uiso 1.0 4 calc R
H6 H 0.4335 0.1999 1.1403 0.0973 Uiso 1.0 4 calc R
H7 H 0.4053 0.3043 1.0617 0.0641 Uiso 1.0 4 calc R
H8 H 0.5794 0.2035 0.7064 0.0663 Uiso 1.0 4 calc R
H9 H 0.7361 0.1943 0.7908 0.1234 Uiso 1.0 4 calc R
H10 H 0.7664 0.2316 0.7027 0.1234 Uiso 1.0 4 calc R
H11 H 0.7479 0.2593 0.8023 0.1234 Uiso 1.0 4 calc R
H12 H 0.5759 0.3184 0.7062 0.1146 Uiso 1.0 4 calc R
H13 H 0.6174 0.2825 0.6195 0.1146 Uiso 1.0 4 calc R
H14 H 0.4888 0.2781 0.6550 0.1146 Uiso 1.0 4 calc R
H15 H 0.6350 0.0523 0.5518 0.0932 Uiso 1.0 4 calc R
H16 H 0.6335 0.1126 0.5077 0.0932 Uiso 1.0 4 calc R
H17 H 0.5942 0.1035 0.6130 0.0932 Uiso 1.0 4 calc R
H18 H 0.4466 0.1592 0.4587 0.1348 Uiso 1.0 4 calc R
H19 H 0.3306 0.1283 0.4840 0.1348 Uiso 1.0 4 calc R
H20 H 0.4053 0.1558 0.5645 0.1348 Uiso 1.0 4 calc R
H21 H 0.4779 0.0617 0.4569 0.0721 Uiso 1.0 4 calc R
H22 H 0.2747 -0.1117 0.6121 0.0540 Uiso 1.0 4 calc R
H23 H 0.2919 -0.0921 0.8085 0.0804 Uiso 1.0 4 calc R
H24 H 0.2676 -0.1511 0.7640 0.0805 Uiso 1.0 4 calc R
H25 H 0.3878 -0.1218 0.7477 0.0805 Uiso 1.0 4 calc R
H26 H 0.0958 -0.0681 0.6162 0.0771 Uiso 1.0 4 calc R
H27 H 0.0936 -0.1193 0.6857 0.0771 Uiso 1.0 4 calc R
H28 H 0.1072 -0.0584 0.7258 0.0771 Uiso 1.0 4 calc R
H29 H -0.1143 -0.0030 0.9750 0.0824 Uiso 1.0 4 calc R
H30 H -0.1430 -0.0656 0.9506 0.0824 Uiso 1.0 4 calc R
H31 H -0.1103 -0.0487 1.0547 0.0824 Uiso 1.0 4 calc R
H32 H 0.0597 -0.1263 1.0424 0.0822 Uiso 1.0 4 calc R
H33 H 0.0163 -0.1378 0.9388 0.0822 Uiso 1.0 4 calc R
H34 H 0.1455 -0.1201 0.9568 0.0822 Uiso 1.0 4 calc R
H35 H 0.0465 -0.0426 0.9004 0.0512 Uiso 1.0 4 calc R
H36 H 0.2375 0.0315 1.2744 0.0457 Uiso 1.0 4 calc R
H37 H 0.2035 0.1349 1.1866 0.0706 Uiso 1.0 4 calc R
H38 H 0.1240 0.1074 1.2639 0.0706 Uiso 1.0 4 calc R
H39 H 0.2458 0.1313 1.2922 0.0706 Uiso 1.0 4 calc R
H40 H 0.4130 0.0849 1.1685 0.0707 Uiso 1.0 4 calc R
H41 H 0.4187 0.0761 1.2786 0.0707 Uiso 1.0 4 calc R
H42 H 0.4237 0.0243 1.2105 0.0707 Uiso 1.0 4 calc R

loop_
_atom_site_aniso_label
_atom_site_aniso_U_11
_atom_site_aniso_U_22
_atom_site_aniso_U_33
_atom_site_aniso_U_12
_atom_site_aniso_U_13
_atom_site_aniso_U_23
I1 0.0560(4) 0.0294(3) 0.0544(4) -0.0090(3) -0.0174(3) 0.0080(3)
I2 0.0569(4) 0.0683(5) 0.0400(4) 0.0040(4) 0.0083(3) -0.0208(3)
I3 0.0495(3) 0.0455(4) 0.0336(3) -0.0114(3) 0.0077(3) 0.0086(3)
Ag1 0.0465(4) 0.0345(4) 0.0377(4) -0.0111(3) 0.0035(3) 0.0054(3)
Ag2 0.0436(4) 0.0321(3) 0.0353(3) -0.0029(3) 0.0004(3) -0.0008(3)
Ag3 0.0442(4) 0.0369(4) 0.0283(3) -0.0028(3) 0.0087(3) -0.0010(3)
N11 0.049(4) 0.027(4) 0.044(5) -0.009(3) 0.005(4) 0.002(4)
N12 0.042(4) 0.033(4) 0.030(4) 0.000(3) -0.002(3) -0.002(3)
N21 0.055(5) 0.040(5) 0.028(4) -0.010(4) 0.011(4) -0.006(4)
N22 0.041(4) 0.037(4) 0.037(4) -0.003(3) 0.008(3) -0.006(3)
N31 0.040(4) 0.033(4) 0.025(4) -0.005(3) 0.001(3) 0.005(3)
N32 0.041(4) 0.026(4) 0.034(4) -0.004(3) 0.003(3) 0.004(3)
C11 0.059(7) 0.076(9) 0.074(8) 0.010(6) 0.001(6) -0.036(7)
C12 0.087(10) 0.105(12) 0.050(7) 0.009(8) 0.011(7) -0.007(8)
C13 0.067(7) 0.045(6) 0.048(6) -0.010(5) 0.006(5) -0.016(5)
C14 0.050(5) 0.027(4) 0.036(5) -0.008(4) -0.002(4) -0.001(4)
C15 0.040(5) 0.024(4) 0.049(5) -0.008(4) -0.011(4) -0.003(4)
C16 0.035(4) 0.033(5) 0.039(5) -0.005(4) -0.003(4) 0.007(4)
C17 0.051(6) 0.051(6) 0.064(7) 0.004(5) 0.016(5) 0.015(6)
C18 0.051(7) 0.178(19) 0.079(10) 0.023(9) 0.012(7) 0.036(12)
C19 0.106(12) 0.103(12) 0.078(10) 0.022(9) 0.035(9) 0.040(9)
C21 0.052(7) 0.079(9) 0.102(11) 0.009(6) 0.026(7) 0.016(9)
C22 0.090(11) 0.138(16) 0.109(14) -0.029(10) -0.026(10) 0.067(13)
C23 0.076(8) 0.067(8) 0.037(6) -0.011(6) 0.011(5) 0.004(5)
C24 0.052(6) 0.044(6) 0.037(5) -0.001(4) 0.002(4) -0.006(4)
C25 0.036(5) 0.041(5) 0.033(5) 0.002(4) 0.002(4) -0.007(4)
C26 0.040(5) 0.032(5) 0.039(5) 0.005(4) 0.008(4) -0.010(4)
C27 0.050(6) 0.035(5) 0.050(6) -0.005(4) 0.013(5) -0.011(4)
C28 0.061(7) 0.056(7) 0.085(9) -0.012(6) -0.004(7) 0.014(7)
C29 0.045(6) 0.064(8) 0.084(9) -0.016(5) 0.005(6) -0.013(7)
C31 0.038(6) 0.108(11) 0.060(7) -0.015(6) -0.005(5) -0.009(8)
C32 0.098(9) 0.051(7) 0.057(7) -0.027(7) 0.008(7) -0.013(6)
C33 0.041(5) 0.053(6) 0.035(5) -0.012(4) 0.006(4) -0.006(4)
C34 0.031(4) 0.042(5) 0.031(4) 0.002(4) 0.003(4) 0.005(4)
C35 0.030(4) 0.036(5) 0.030(4) -0.002(4) 0.004(4) 0.004(4)
C36 0.032(4) 0.030(4) 0.035(5) -0.008(3) 0.005(4) 0.006(4)
C37 0.041(5) 0.049(5) 0.024(4) -0.006(4) -0.001(4) 0.000(4)
C38 0.064(7) 0.067(7) 0.046(6) 0.005(6) 0.000(5) -0.017(6)
C39 0.046(6) 0.078(9) 0.053(7) -0.008(5) -0.009(5) 0.004(6)

loop_
_atom_type_symbol
_atom_type_description
_atom_type_scat_dispersion_real
_atom_type_scat_dispersion_imag
_atom_type_scat_source
H H 0.0000 0.0000
;
International Tables for Crystallography
(1992, Vol. C, Table 6.1.1.4)
;
Ag Ag -0.8971 1.1015
;
International Tables for Crystallography
(1992, Vol. C, Tables 4.2.6.8 and 6.1.1.4)
;
I I -0.4742 1.8119
;
International Tables for Crystallography
(1992, Vol. C, Tables 4.2.6.8 and 6.1.1.4)
;
N N 0.0061 0.0033
;
International Tables for Crystallography
(1992, Vol. C, Tables 4.2.6.8 and 6.1.1.4)
;
C C 0.0033 0.0016
;
International Tables for Crystallography
(1992, Vol. C, Tables 4.2.6.8 and 6.1.1.4)
;

loop_
_geom_angle_atom_site_label_1
_geom_angle_atom_site_label_2
_geom_angle_atom_site_label_3
_geom_angle
_geom_angle_publ_flag
N11 Ag1 N32 174.7(3) yes
N12 Ag2 N21 179.2(3) yes
N22 Ag3 N31 173.4(3) yes
Ag1 N11 N12 118.0(5) yes
Ag1 N11 C14 132.9(7) yes
N12 N11 C14 108.5(7) yes
Ag2 N12 N11 118.5(5) yes
Ag2 N12 C16 130.6(6) yes
N11 N12 C16 108.6(7) yes
Ag2 N21 N22 117.8(6) yes
Ag2 N21 C24 132.0(7) yes
N22 N21 C24 108.8(8) yes
Ag3 N22 N21 119.3(6) yes
Ag3 N22 C26 131.2(6) yes
N21 N22 C26 109.2(7) yes
Ag3 N31 N32 118.3(5) yes
Ag3 N31 C34 128.5(6) yes
N32 N31 C34 109.4(7) yes
Ag1 N32 N31 115.4(5) yes
Ag1 N32 C36 135.2(6) yes
N31 N32 C36 108.4(7) yes
C11 C13 C12 113.5(11) yes
C11 C13 C14 112.6(9) yes
C12 C13 C14 114.4(10) yes
N11 C14 C13 122.3(9) yes
N11 C14 C15 106.6(8) yes
C13 C14 C15 131.1(9) yes
I1 C15 C14 122.0(7) yes
I1 C15 C16 129.0(7) yes
C14 C15 C16 108.9(8) yes
N12 C16 C15 107.3(8) yes
N12 C16 C17 119.1(8) yes
C15 C16 C17 133.5(8) yes
C16 C17 C18 112.7(10) yes
C16 C17 C19 114.8(10) yes
C18 C17 C19 117.3(12) yes
C21 C23 C22 113.0(12) yes
C21 C23 C24 111.5(10) yes
C22 C23 C24 112.3(11) yes
N21 C24 C23 122.7(9) yes
N21 C24 C25 108.2(9) yes
C23 C24 C25 129.1(9) yes
I2 C25 C24 127.6(7) yes
I2 C25 C26 125.8(7) yes
C24 C25 C26 106.5(8) yes
N22 C26 C25 107.3(8) yes
N22 C26 C27 124.1(8) yes
C25 C26 C27 128.5(9) yes
C26 C27 C28 112.1(9) yes
C26 C27 C29 112.8(9) yes
C28 C27 C29 109.4(10) yes
C31 C33 C32 112.9(10) yes
C31 C33 C34 111.1(9) yes
C32 C33 C34 111.8(9) yes
N31 C34 C33 119.1(8) yes
N31 C34 C35 107.2(8) yes
C33 C34 C35 133.7(8) yes
I3 C35 C34 128.1(7) yes
I3 C35 C36 123.9(6) yes
C34 C35 C36 107.9(8) yes
N32 C36 C35 107.1(7) yes
N32 C36 C37 123.5(8) yes
C35 C36 C37 129.4(8) yes
C36 C37 C38 110.7(8) yes
C36 C37 C39 111.3(8) yes
C38 C37 C39 112.2(9) yes
C13 C11 H1 109.999 no
C13 C11 H2 109.793 no
C13 C11 H3 108.711 no
H1 C11 H2 109.441 no
H1 C11 H3 109.436 no
H2 C11 H3 109.444 no
C13 C12 H4 108.106 no
C13 C12 H5 110.901 no
C13 C12 H6 109.473 no
H4 C12 H5 109.445 no
H4 C12 H6 109.439 no
H5 C12 H6 109.451 no
C11 C13 H7 104.565 no
C12 C13 H7 105.503 no
C14 C13 H7 105.211 no
C16 C17 H8 103.145 no
C18 C17 H8 102.847 no
C19 C17 H8 103.681 no
C17 C18 H9 110.544 no
C17 C18 H10 109.714 no
C17 C18 H11 108.235 no
H9 C18 H10 109.438 no
H9 C18 H11 109.448 no
H10 C18 H11 109.441 no
C17 C19 H12 108.890 no
C17 C19 H13 110.638 no
C17 C19 H14 108.965 no
H12 C19 H13 109.442 no
H12 C19 H14 109.442 no
H13 C19 H14 109.444 no
C23 C21 H15 110.631 no
C23 C21 H16 109.237 no
C23 C21 H17 108.631 no
H15 C21 H16 109.437 no
H15 C21 H17 109.437 no
H16 C21 H17 109.448 no
C23 C22 H18 110.815 no
C23 C22 H19 108.793 no
C23 C22 H20 108.884 no
H18 C22 H19 109.450 no
H18 C22 H20 109.439 no
H19 C22 H20 109.440 no
C21 C23 H21 106.454 no
C22 C23 H21 106.697 no
C24 C23 H21 106.352 no
C26 C27 H22 107.632 no
C28 C27 H22 107.093 no
C29 C27 H22 107.544 no
C27 C28 H23 108.778 no
C27 C28 H24 109.684 no
C27 C28 H25 110.047 no
H23 C28 H24 109.439 no
H23 C28 H25 109.442 no
H24 C28 H25 109.435 no
C27 C29 H26 109.089 no
C27 C29 H27 110.212 no
C27 C29 H28 109.197 no
H26 C29 H27 109.436 no
H26 C29 H28 109.442 no
H27 C29 H28 109.450 no
C33 C31 H29 110.179 no
C33 C31 H30 109.111 no
C33 C31 H31 109.211 no
H29 C31 H30 109.446 no
H29 C31 H31 109.442 no
H30 C31 H31 109.437 no
C33 C32 H32 109.723 no
C33 C32 H33 109.993 no
C33 C32 H34 108.786 no
H32 C32 H33 109.437 no
H32 C32 H34 109.439 no
H33 C32 H34 109.447 no
C31 C33 H35 106.701 no
C32 C33 H35 107.281 no
C34 C33 H35 106.653 no
C36 C37 H36 107.534 no
C38 C37 H36 107.435 no
C39 C37 H36 107.388 no
C37 C38 H37 108.848 no
C37 C38 H38 110.296 no
C37 C38 H39 109.348 no
H37 C38 H38 109.437 no
H37 C38 H39 109.440 no
H38 C38 H39 109.456 no
C37 C39 H40 108.699 no
C37 C39 H41 109.634 no
C37 C39 H42 110.164 no
H40 C39 H41 109.447 no
H40 C39 H42 109.441 no
H41 C39 H42 109.439 no

loop_
_geom_bond_atom_site_label_1
_geom_bond_atom_site_label_2
_geom_bond_distance
_geom_bond_publ_flag
I1 C15 2.102(8) yes
I2 C25 2.079(9) yes
I3 C35 2.072(9) yes
Ag1 N11 2.117(7) yes
Ag1 N32 2.111(7) yes
Ag2 N12 2.091(7) yes
Ag2 N21 2.079(8) yes
Ag3 N22 2.064(8) yes
Ag3 N31 2.072(7) yes
N11 N12 1.372(11) yes
N11 C14 1.344(11) yes
N12 C16 1.343(11) yes
N21 N22 1.374(11) yes
N21 C24 1.332(12) yes
N22 C26 1.325(12) yes
N31 N32 1.380(10) yes
N31 C34 1.352(11) yes
N32 C36 1.351(11) yes
C11 C13 1.532(16) yes
C12 C13 1.451(17) yes
C13 C14 1.502(14) yes
C14 C15 1.381(13) yes
C15 C16 1.356(13) yes
C16 C17 1.493(14) yes
C17 C18 1.458(16) yes
C17 C19 1.48(2) yes
C21 C23 1.469(17) yes
C22 C23 1.56(3) yes
C23 C24 1.505(16) yes
C24 C25 1.380(14) yes
C25 C26 1.412(13) yes
C26 C27 1.493(13) yes
C27 C28 1.527(17) yes
C27 C29 1.515(14) yes
C31 C33 1.550(14) yes
C32 C33 1.539(16) yes
C33 C34 1.488(13) yes
C34 C35 1.383(12) yes
C35 C36 1.406(12) yes
C36 C37 1.481(12) yes
C37 C38 1.501(15) yes
C37 C39 1.529(13) yes
C11 H1 0.960 no
C11 H2 0.960 no
C11 H3 0.960 no
C12 H4 0.960 no
C12 H5 0.960 no
C12 H6 0.960 no
C13 H7 0.980 no
C17 H8 0.980 no
C18 H9 0.960 no
C18 H10 0.960 no
C18 H11 0.960 no
C19 H12 0.960 no
C19 H13 0.960 no
C19 H14 0.960 no
C21 H15 0.960 no
C21 H16 0.960 no
C21 H17 0.960 no
C22 H18 0.960 no
C22 H19 0.960 no
C22 H20 0.960 no
C23 H21 0.980 no
C27 H22 0.980 no
C28 H23 0.960 no
C28 H24 0.960 no
C28 H25 0.960 no
C29 H26 0.960 no
C29 H27 0.960 no
C29 H28 0.960 no
C31 H29 0.960 no
C31 H30 0.960 no
C31 H31 0.960 no
C32 H32 0.960 no
C32 H33 0.960 no
C32 H34 0.960 no
C33 H35 0.980 no
C37 H36 0.980 no
C38 H37 0.960 no
C38 H38 0.960 no
C38 H39 0.960 no
C39 H40 0.960 no
C39 H41 0.960 no
C39 H42 0.960 no

loop_
_geom_contact_atom_site_label_1
_geom_contact_atom_site_label_2
_geom_contact_distance
_geom_contact_publ_flag
_geom_contact_site_symmetry_2
I1 C13 3.544(11) no .
I2 C27 3.596(11) no .
I3 C37 3.551(9) no .
Ag1 Ag2 3.4461(18) no .
Ag1 Ag3 3.4064(15) no .
Ag1 C39 3.561(12) no .
Ag2 Ag3 3.3975(12) no .
Ag2 C17 3.481(11) no .
Ag2 C23 3.566(11) no .
Ag3 C27 3.541(10) no .
Ag3 C28 3.507(12) no .
Ag3 C33 3.434(10) no .
N11 C11 3.083(15) no .
N11 C12 3.176(15) no .
N12 C18 3.322(15) no .
N12 C19 3.543(18) no .
N21 C21 3.135(16) no .
N21 C22 3.08(2) no .
N22 C28 3.054(14) no .
N22 C29 3.167(14) no .
N31 C31 3.515(13) no .
N31 C32 3.504(14) no .
N32 C38 3.171(14) no .
N32 C39 2.994(14) no .
C12 C15 3.560(16) no .
C15 C18 3.334(17) no .
C15 C19 3.281(19) no .
C21 C25 3.536(16) no .
C31 C35 3.281(14) no .
C32 C35 3.304(15) no .
C35 C38 3.501(14) no .
I1 Ag1 3.3677(12) no 3_555
I1 N31 3.408(7) no 3_555
I1 N32 3.568(7) no 3_555
I2 Ag1 3.5022(11) no 4_654
Ag1 I1 3.3677(12) no 3_455
Ag1 I2 3.5022(11) no 4_655
N31 I1 3.408(7) no 3_455
N32 I1 3.568(7) no 3_455
C25 C31 3.594(14) no 4_554
C31 C25 3.594(14) no 4_555
I1 H7 2.9553 no .
I1 H11 3.4994 no .
I1 H12 3.1074 no .
I2 H21 3.0678 no .
I2 H22 3.0329 no .
I3 H31 3.1798 no .
I3 H32 3.1260 no .
I3 H36 2.9985 no .
Ag1 H3 2.9214 no .
Ag1 H6 3.0295 no .
Ag1 H37 3.1413 no .
Ag1 H40 2.7663 no .
Ag2 H8 2.7871 no .
Ag2 H17 2.8734 no .
Ag2 H20 2.8907 no .
Ag3 H23 2.7380 no .
Ag3 H28 2.9148 no .
Ag3 H35 2.8141 no .
N11 H2 3.1985 no .
N11 H3 2.9213 no .
N11 H4 3.4624 no .
N11 H6 2.9373 no .
N11 H7 3.2320 no .
N12 H8 2.3881 no .
N12 H9 3.1680 no .
N12 H14 3.4934 no .
N21 H15 3.4159 no .
N21 H17 2.8877 no .
N21 H19 3.2196 no .
N21 H20 2.8751 no .
N21 H21 3.2378 no .
N22 H22 3.2435 no .
N22 H23 2.8045 no .
N22 H25 3.2709 no .
N22 H26 3.4329 no .
N22 H28 2.9343 no .
N31 H29 3.4460 no .
N31 H34 3.4075 no .
N31 H35 2.4384 no .
N32 H36 3.2486 no .
N32 H37 2.8443 no .
N32 H40 2.7353 no .
N32 H42 3.1836 no .
C11 H4 3.2998 no .
C11 H5 2.6264 no .
C11 H6 2.7703 no .
C11 H37 3.5510 no .
C12 H1 2.6992 no .
C12 H2 3.3044 no .
C12 H3 2.6958 no .
C14 H1 3.3365 no .
C14 H2 2.6479 no .
C14 H3 2.7864 no .
C14 H4 2.6591 no .
C14 H5 3.3093 no .
C14 H6 2.6702 no .
C15 H2 3.5881 no .
C15 H4 3.4288 no .
C15 H7 2.6729 no .
C15 H8 3.2803 no .
C15 H9 3.5737 no .
C15 H11 3.1322 no .
C15 H12 3.0770 no .
C15 H14 3.4678 no .
C16 H9 2.6504 no .
C16 H10 3.2815 no .
C16 H11 2.6449 no .
C16 H12 2.7008 no .
C16 H13 3.3242 no .
C16 H14 2.6870 no .
C18 H12 2.8179 no .
C18 H13 2.6510 no .
C18 H14 3.2914 no .
C19 H9 3.3074 no .
C19 H10 2.6269 no .
C19 H11 2.8055 no .
C21 H8 3.5385 no .
C21 H18 2.7414 no .
C21 H19 3.3293 no .
C21 H20 2.7307 no .
C22 H15 3.3584 no .
C22 H16 2.6569 no .
C22 H17 2.7434 no .
C24 H15 2.6511 no .
C24 H16 3.2838 no .
C24 H17 2.6436 no .
C24 H18 3.3681 no .
C24 H19 2.6857 no .
C24 H20 2.7739 no .
C25 H15 3.4283 no .
C25 H21 2.6556 no .
C25 H22 2.6773 no .
C25 H26 3.5019 no .
C26 H23 2.6932 no .
C26 H24 3.3244 no .
C26 H25 2.7031 no .
C26 H26 2.6917 no .
C26 H27 3.3262 no .
C26 H28 2.6964 no .
C28 H26 3.3100 no .
C28 H27 2.6316 no .
C28 H28 2.6974 no .
C28 H34 3.3964 no .
C29 H23 2.6938 no .
C29 H24 2.6241 no .
C29 H25 3.3144 no .
C29 H35 3.4556 no .
C31 H32 2.8079 no .
C31 H33 2.7309 no .
C31 H34 3.3848 no .
C32 H23 3.5624 no .
C32 H29 3.3927 no .
C32 H30 2.7152 no .
C32 H31 2.8039 no .
C33 H28 3.5047 no .
C34 H29 2.7070 no .
C34 H30 3.3220 no .
C34 H31 2.6989 no .
C34 H32 2.7046 no .
C34 H33 3.3268 no .
C34 H34 2.6866 no .
C35 H29 3.4877 no .
C35 H31 3.0605 no .
C35 H32 3.0937 no .
C35 H34 3.5050 no .
C35 H35 3.3441 no .
C35 H36 2.6848 no .
C35 H38 3.4535 no .
C36 H37 2.5468 no .
C36 H38 2.7476 no .
C36 H39 3.2663 no .
C36 H40 2.6754 no .
C36 H41 3.3057 no .
C36 H42 2.6797 no .
C38 H40 2.7239 no .
C38 H41 2.6828 no .
C38 H42 3.3373 no .
C39 H6 3.5399 no .
C39 H37 2.8277 no .
C39 H38 3.3260 no .
C39 H39 2.5806 no .
H1 H4 3.5179 no .
H1 H5 2.4780 no .
H1 H6 3.0991 no .
H1 H7 2.2769 no .
H2 H5 3.5085 no .
H2 H7 2.3266 no .
H3 H4 3.5870 no .
H3 H5 2.8783 no .
H3 H6 2.6297 no .
H3 H7 2.7926 no .
H3 H37 2.7365 no .
H4 H7 2.1867 no .
H5 H7 2.2815 no .
H6 H7 2.7467 no .
H6 H37 3.1400 no .
H6 H39 3.4554 no .
H6 H40 2.7846 no .
H6 H41 3.5449 no .
H8 H9 2.1730 no .
H8 H10 2.2575 no .
H8 H11 2.7160 no .
H8 H12 2.7451 no .
H8 H13 2.2919 no .
H8 H14 2.1880 no .
H8 H16 3.5973 no .
H8 H17 2.7313 no .
H8 H20 3.0527 no .
H9 H13 3.4836 no .
H10 H12 3.0205 no .
H10 H13 2.4091 no .
H10 H14 3.4522 no .
H11 H12 2.7843 no .
H11 H13 3.0340 no .
H14 H20 3.3278 no .
H15 H18 3.5975 no .
H15 H21 2.2613 no .
H16 H18 2.5202 no .
H16 H19 3.5252 no .
H16 H20 2.9351 no .
H16 H21 2.2810 no .
H17 H18 3.0651 no .
H17 H19 3.5888 no .
H17 H20 2.6008 no .
H17 H21 2.7629 no .
H18 H21 2.3563 no .
H19 H21 2.3573 no .
H20 H21 2.8369 no .
H22 H23 2.8140 no .
H22 H24 2.3397 no .
H22 H25 2.3249 no .
H22 H26 2.3096 no .
H22 H27 2.3371 no .
H22 H28 2.8123 no .
H23 H26 3.5746 no .
H23 H27 2.9384 no .
H23 H28 2.5560 no .
H23 H34 2.7676 no .
H23 H35 3.3259 no .
H24 H26 3.4907 no .
H24 H27 2.4107 no .
H24 H28 2.9331 no .
H24 H34 3.1477 no .
H25 H27 3.4996 no .
H25 H28 3.5821 no .
H27 H35 3.5780 no .
H28 H35 2.5866 no .
H29 H33 3.5873 no .
H29 H35 2.3302 no .
H30 H32 3.0371 no .
H30 H33 2.5224 no .
H30 H34 3.5698 no .
H30 H35 2.3591 no .
H31 H32 2.7003 no .
H31 H33 3.0515 no .
H31 H35 2.8311 no .
H32 H35 2.8318 no .
H33 H35 2.3609 no .
H34 H35 2.3135 no .
H36 H37 2.7868 no .
H36 H38 2.2376 no .
H36 H39 2.3980 no .
H36 H40 2.8177 no .
H36 H41 2.3444 no .
H36 H42 2.3335 no .
H37 H40 2.7039 no .
H37 H41 3.1291 no .
H38 H41 3.4823 no .
H39 H40 2.8244 no .
H39 H41 2.3961 no .
H39 H42 3.4721 no .
I1 H3 3.3711 no 3_555
I2 H29 3.5977 no 4_554
I3 H12 3.3800 no 2_545
I3 H28 3.3751 no 4_555
I3 H35 3.5971 no 4_555
Ag2 H11 3.5817 no 3_455
N11 H11 2.8955 no 3_455
N12 H11 2.9421 no 3_455
N21 H31 3.4794 no 4_554
N21 H42 3.0154 no 4_654
N22 H31 3.3886 no 4_554
N22 H42 3.0702 no 4_654
N31 H15 2.9331 no 4_655
N32 H15 2.8502 no 4_655
C11 H4 2.8938 no 3_455
C11 H22 3.1151 no 2_555
C11 H24 3.5279 no 2_555
C12 H1 3.3303 no 3_555
C12 H27 3.4424 no 2_555
C13 H22 3.5768 no 2_555
C13 H27 3.3113 no 2_555
C14 H2 3.4031 no 3_555
C14 H11 3.1612 no 3_455
C15 H2 3.1462 no 3_555
C15 H3 3.4884 no 3_555
C15 H9 3.5616 no 3_455
C15 H11 3.3435 no 3_455
C16 H2 3.3947 no 3_555
C16 H10 3.5700 no 3_455
C16 H11 3.2317 no 3_455
C18 H2 3.4691 no 3_555
C18 H14 3.4097 no 3_555
C19 H10 3.5135 no 3_455
C19 H32 3.2104 no 2_554
C21 H34 3.3619 no 4_654
C21 H42 3.5012 no 4_654
C22 H30 3.5732 no 4_554
C22 H39 3.5369 no 1_554
C22 H41 3.5013 no 1_554
C23 H41 3.4525 no 1_554
C24 H31 3.4757 no 4_554
C24 H42 3.0458 no 4_654
C25 H29 3.2399 no 4_554
C25 H31 3.3527 no 4_554
C25 H40 3.3521 no 4_654
C25 H42 3.1425 no 4_654
C26 H29 3.4515 no 4_554
C26 H31 3.3061 no 4_554
C26 H40 3.4032 no 4_654
C26 H42 3.1549 no 4_654
C27 H1 3.2164 no 2_544
C27 H7 3.5202 no 2_544
C28 H1 3.1464 no 2_544
C28 H40 3.5366 no 4_654
C28 H41 3.3282 no 4_654
C29 H7 3.1462 no 2_544
C29 H29 3.4822 no 4_554
C29 H31 3.5720 no 4_554
C29 H38 3.2035 no 4_554
C31 H19 3.4117 no 4_555
C31 H26 3.1694 no 4_555
C31 H36 3.4442 no 4_554
C31 H38 3.5559 no 4_554
C32 H16 3.4803 no 4_655
C34 H15 3.0737 no 4_655
C34 H26 3.3762 no 4_555
C35 H15 3.0513 no 4_655
C35 H26 3.1993 no 4_555
C35 H28 3.5078 no 4_555
C36 H15 2.9315 no 4_655
C37 H30 3.4837 no 4_555
C38 H27 3.5118 no 4_555
C38 H30 3.2047 no 4_555
C39 H21 3.4882 no 1_556
C39 H25 2.9631 no 4_655
H1 C12 3.3303 no 3_455
H1 C27 3.2164 no 2_555
H1 C28 3.1464 no 2_555
H1 H4 2.4753 no 3_455
H1 H6 3.4134 no 3_455
H1 H22 2.5535 no 2_555
H1 H24 2.6209 no 2_555
H1 H25 3.2293 no 2_555
H1 H27 3.2961 no 2_555
H2 C14 3.4031 no 3_455
H2 C15 3.1462 no 3_455
H2 C16 3.3947 no 3_455
H2 C18 3.4691 no 3_455
H2 H4 3.0524 no 3_455
H2 H9 3.1094 no 3_455
H2 H11 3.0334 no 3_455
H2 H22 3.0065 no 2_555
H3 I1 3.3711 no 3_455
H3 C15 3.4884 no 3_455
H3 H4 2.6916 no 3_455
H4 C11 2.8938 no 3_555
H4 H1 2.4753 no 3_555
H4 H2 3.0524 no 3_555
H4 H3 2.6916 no 3_555
H4 H25 3.5548 no 4_655
H4 H27 3.4681 no 2_555
H4 H37 3.5194 no 3_555
H5 H24 3.1680 no 2_555
H5 H27 3.0291 no 2_555
H6 H1 3.4134 no 3_555
H6 H25 3.1642 no 4_655
H7 C27 3.5202 no 2_555
H7 C29 3.1462 no 2_555
H7 H22 2.9721 no 2_555
H7 H26 3.1428 no 2_555
H7 H27 2.5277 no 2_555
H9 C15 3.5616 no 3_555
H9 H2 3.1094 no 3_555
H9 H14 3.5458 no 3_555
H10 C16 3.5700 no 3_555
H10 C19 3.5135 no 3_555
H10 H14 2.6574 no 3_555
H11 Ag2 3.5817 no 3_555
H11 N11 2.8955 no 3_555
H11 N12 2.9421 no 3_555
H11 C14 3.1612 no 3_555
H11 C15 3.3435 no 3_555
H11 C16 3.2317 no 3_555
H11 H2 3.0334 no 3_555
H11 H14 3.5784 no 3_555
H12 I3 3.3800 no 2_554
H12 H32 3.0845 no 2_554
H13 H32 3.1759 no 2_554
H13 H33 3.5333 no 2_554
H14 C18 3.4097 no 3_455
H14 H9 3.5458 no 3_455
H14 H10 2.6574 no 3_455
H14 H11 3.5784 no 3_455
H14 H32 2.8367 no 2_554
H15 N31 2.9331 no 4_654
H15 N32 2.8502 no 4_654
H15 C34 3.0737 no 4_654
H15 C35 3.0513 no 4_654
H15 C36 2.9315 no 4_654
H15 H34 3.2869 no 4_654
H15 H42 2.9677 no 4_654
H16 C32 3.4803 no 4_654
H16 H23 2.9776 no 4_654
H16 H32 3.5822 no 4_654
H16 H34 2.6507 no 4_654
H17 H42 3.3520 no 4_654
H18 H39 3.3619 no 1_554
H18 H41 3.2375 no 1_554
H19 C31 3.4117 no 4_554
H19 H30 2.6716 no 4_554
H19 H31 3.3235 no 4_554
H19 H39 2.8763 no 1_554
H19 H41 3.3117 no 1_554
H21 C39 3.4882 no 1_554
H21 H23 3.4545 no 4_654
H21 H41 2.6269 no 1_554
H22 C11 3.1151 no 2_544
H22 C13 3.5768 no 2_544
H22 H1 2.5535 no 2_544
H22 H2 3.0065 no 2_544
H22 H7 2.9721 no 2_544
H23 H16 2.9776 no 4_655
H23 H21 3.4545 no 4_655
H23 H41 3.3810 no 4_654
H24 C11 3.5279 no 2_544
H24 H1 2.6209 no 2_544
H24 H5 3.1680 no 2_544
H25 C39 2.9631 no 4_654
H25 H1 3.2293 no 2_544
H25 H4 3.5548 no 4_654
H25 H6 3.1642 no 4_654
H25 H40 2.6996 no 4_654
H25 H41 2.5191 no 4_654
H25 H42 3.2257 no 4_654
H26 C31 3.1694 no 4_554
H26 C34 3.3762 no 4_554
H26 C35 3.1993 no 4_554
H26 H7 3.1428 no 2_544
H26 H29 2.6247 no 4_554
H26 H31 2.9246 no 4_554
H26 H38 3.4096 no 4_554
H27 C12 3.4424 no 2_544
H27 C13 3.3113 no 2_544
H27 C38 3.5118 no 4_554
H27 H1 3.2961 no 2_544
H27 H4 3.4681 no 2_544
H27 H5 3.0291 no 2_544
H27 H7 2.5277 no 2_544
H27 H37 3.4428 no 4_554
H27 H38 2.7526 no 4_554
H28 I3 3.3751 no 4_554
H28 C35 3.5078 no 4_554
H28 H31 3.5147 no 4_554
H28 H38 2.9575 no 4_554
H29 I2 3.5977 no 4_555
H29 C25 3.2399 no 4_555
H29 C26 3.4515 no 4_555
H29 C29 3.4822 no 4_555
H29 H26 2.6247 no 4_555
H29 H36 3.2358 no 4_554
H30 C22 3.5732 no 4_555
H30 C37 3.4837 no 4_554
H30 C38 3.2047 no 4_554
H30 H19 2.6716 no 4_555
H30 H36 2.8316 no 4_554
H30 H38 2.8233 no 4_554
H30 H39 2.9765 no 4_554
H31 N21 3.4794 no 4_555
H31 N22 3.3886 no 4_555
H31 C24 3.4757 no 4_555
H31 C25 3.3527 no 4_555
H31 C26 3.3061 no 4_555
H31 C29 3.5720 no 4_555
H31 H19 3.3235 no 4_555
H31 H26 2.9246 no 4_555
H31 H28 3.5147 no 4_555
H32 C19 3.2104 no 2_545
H32 H12 3.0845 no 2_545
H32 H13 3.1759 no 2_545
H32 H14 2.8367 no 2_545
H32 H16 3.5822 no 4_655
H33 H13 3.5333 no 2_545
H33 H38 3.0364 no 4_554
H34 C21 3.3619 no 4_655
H34 H15 3.2869 no 4_655
H34 H16 2.6507 no 4_655
H35 I3 3.5971 no 4_554
H35 H38 3.1541 no 4_554
H36 C31 3.4442 no 4_555
H36 H29 3.2358 no 4_555
H36 H30 2.8316 no 4_555
H37 H4 3.5194 no 3_455
H37 H27 3.4428 no 4_555
H38 C29 3.2035 no 4_555
H38 C31 3.5559 no 4_555
H38 H26 3.4096 no 4_555
H38 H27 2.7526 no 4_555
H38 H28 2.9575 no 4_555
H38 H30 2.8233 no 4_555
H38 H33 3.0364 no 4_555
H38 H35 3.1541 no 4_555
H39 C22 3.5369 no 1_556
H39 H18 3.3619 no 1_556
H39 H19 2.8763 no 1_556
H39 H30 2.9765 no 4_555
H40 C25 3.3521 no 4_655
H40 C26 3.4032 no 4_655
H40 C28 3.5366 no 4_655
H40 H25 2.6996 no 4_655
H41 C22 3.5013 no 1_556
H41 C23 3.4525 no 1_556
H41 C28 3.3282 no 4_655
H41 H18 3.2375 no 1_556
H41 H19 3.3117 no 1_556
H41 H21 2.6269 no 1_556
H41 H23 3.3810 no 4_655
H41 H25 2.5191 no 4_655
H42 N21 3.0154 no 4_655
H42 N22 3.0702 no 4_655
H42 C21 3.5012 no 4_655
H42 C24 3.0458 no 4_655
H42 C25 3.1425 no 4_655
H42 C26 3.1549 no 4_655
H42 H15 2.9677 no 4_655
H42 H17 3.3520 no 4_655
H42 H25 3.2257 no 4_655

loop_
_geom_torsion_atom_site_label_1
_geom_torsion_atom_site_label_2
_geom_torsion_atom_site_label_3
_geom_torsion_atom_site_label_4
_geom_torsion
_geom_torsion_publ_flag
Ag1 N11 N12 Ag2 23.0(8) no
Ag1 N11 N12 C16 -172.3(4) no
Ag1 N11 C14 C13 -8.7(13) no
Ag1 N11 C14 C15 170.9(5) no
N12 N11 C14 C13 -179.4(7) no
N12 N11 C14 C15 0.2(9) no
C14 N11 N12 Ag2 -164.7(6) no
C14 N11 N12 C16 0.1(9) no
Ag2 N12 C16 C15 162.0(5) no
Ag2 N12 C16 C17 -20.9(11) no
N11 N12 C16 C15 -0.3(9) no
N11 N12 C16 C17 176.8(6) no
Ag2 N21 N22 Ag3 17.0(8) no
Ag2 N21 N22 C26 -169.4(5) no
Ag2 N21 C24 C23 -14.4(14) no
Ag2 N21 C24 C25 167.3(6) no
N22 N21 C24 C23 179.5(7) no
N22 N21 C24 C25 1.2(10) no
C24 N21 N22 Ag3 -174.7(6) no
C24 N21 N22 C26 -1.0(9) no
Ag3 N22 C26 C25 173.0(5) no
Ag3 N22 C26 C27 -7.4(13) no
N21 N22 C26 C25 0.4(9) no
N21 N22 C26 C27 180(466183) no
Ag3 N31 N32 Ag1 29.7(7) no
Ag3 N31 N32 C36 -159.8(4) no
Ag3 N31 C34 C33 -24.0(11) no
Ag3 N31 C34 C35 156.6(5) no
N32 N31 C34 C33 178.7(6) no
N32 N31 C34 C35 -0.8(9) no
C34 N31 N32 Ag1 -170.3(6) no
C34 N31 N32 C36 0.2(8) no
Ag1 N32 C36 C35 168.3(5) no
Ag1 N32 C36 C37 -10.5(12) no
N31 N32 C36 C35 0.4(8) no
N31 N32 C36 C37 -178.3(6) no
C11 C13 C14 N11 -58.7(13) no
C11 C13 C14 C15 121.8(11) no
C12 C13 C14 N11 72.7(13) no
C12 C13 C14 C15 -106.8(12) no
N11 C14 C15 I1 179.8(6) no
N11 C14 C15 C16 -0.3(10) no
C13 C14 C15 I1 -0.7(14) no
C13 C14 C15 C16 179.2(9) no
I1 C15 C16 N12 -179.7(6) no
I1 C15 C16 C17 3.8(14) no
C14 C15 C16 N12 0.4(10) no
C14 C15 C16 C17 -176.1(8) no
N12 C16 C17 C18 -99.2(9) no
N12 C16 C17 C19 123.0(9) no
C15 C16 C17 C18 76.9(13) no
C15 C16 C17 C19 -60.8(14) no
C21 C23 C24 N21 72.2(13) no
C21 C23 C24 C25 -109.9(12) no
C22 C23 C24 N21 -55.8(14) no
C22 C23 C24 C25 122.1(12) no
N21 C24 C25 I2 -179.2(7) no
N21 C24 C25 C26 -0.9(10) no
C23 C24 C25 I2 2.7(16) no
C23 C24 C25 C26 -179.1(10) no
I2 C25 C26 N22 178.6(5) no
I2 C25 C26 C27 -1.0(13) no
C24 C25 C26 N22 0.3(10) no
C24 C25 C26 C27 -179.2(8) no
N22 C26 C27 C28 -54.9(11) no
N22 C26 C27 C29 69.1(11) no
C25 C26 C27 C28 124.6(9) no
C25 C26 C27 C29 -111.4(10) no
C31 C33 C34 N31 -117.1(9) no
C31 C33 C34 C35 62.2(13) no
C32 C33 C34 N31 115.8(9) no
C32 C33 C34 C35 -64.9(13) no
N31 C34 C35 I3 -175.3(6) no
N31 C34 C35 C36 1.0(9) no
C33 C34 C35 I3 5.4(15) no
C33 C34 C35 C36 -178.3(9) no
I3 C35 C36 N32 175.6(5) no
I3 C35 C36 C37 -5.8(12) no
C34 C35 C36 N32 -0.9(9) no
C34 C35 C36 C37 177.7(7) no
N32 C36 C37 C38 75.7(10) no
N32 C36 C37 C39 -49.9(11) no
C35 C36 C37 C38 -102.7(10) no
C35 C36 C37 C39 131.7(9) no
